data_1008043
loop_
_publ_author_name
'Aleonard, S'
'le Fur, Y'
'Pontonnier, L'
'Gorius, M F'
'Roux, M T'

_publ_section_title
;
Quelques Fluorures Mixtes Terre Rare - Metal Alcalin de Structures
derivees de celle de la Fluorine
;
_journal_coden_ASTM ANCPAC
_journal_name_full 'Annales de Chimie (Paris) (Vol=Year)'
_journal_page_first 417
_journal_page_last 427
_journal_volume 1978
_journal_year 1978
_chemical_formula_structural 'K Yb3 F10'
_chemical_formula_sum 'F10 K Yb3'
_chemical_name_systematic 'Potassium triytterbium fluoride - $-beta'
_space_group_IT_number 186
_symmetry_cell_setting hexagonal
_symmetry_Int_Tables_number 186
_symmetry_space_group_name_Hall 'P 6c -2c'
_symmetry_space_group_name_H-M 'P 63 m c'
_cell_angle_alpha 90
_cell_angle_beta 90
_cell_angle_gamma 120
_cell_formula_units_Z 4
_cell_length_a 8.07
_cell_length_b 8.07
_cell_length_c 13.2
_cell_volume 744.5
_cod_database_code 1008043

loop_
_symmetry_equiv_pos_as_xyz
x,y,z
-y,x-y,z
y-x,-x,z
-y,-x,z
y-x,y,z
x,x-y,z
-x,-y,1/2+z
y,y-x,1/2+z
x-y,x,1/2+z
y,x,1/2+z
x-y,-y,1/2+z
-x,y-x,1/2+z

loop_
_atom_site_label
_atom_site_fract_x
_atom_site_fract_y
_atom_site_fract_z
? ? ? ?
